data_2225920
loop_
_publ_author_name
'Arumugam, Natarajan'
'Abdul Rahim, Aisyah Saad'
'Osman, Hasnah'
'Yeap, Chin Sing'
'Fun, Hoong-Kun'

_publ_section_title
;
 Ethyl
 1-<i>sec</i>-butyl-2-<i>p</i>-tolyl-1<i>H</i>-benzimidazole-5-carboxylate
;
_journal_coeditor_code LH5024
_journal_issue 5
_journal_name_full 'Acta Crystallographica Section E'
_journal_page_first o1214
_journal_page_last o1215
_journal_paper_doi 10.1107/S1600536810015242
_journal_volume 66
_journal_year 2010
_chemical_formula_iupac 'C21 H24 N2 O2'
_chemical_formula_moiety 'C21 H24 N2 O2'
_chemical_formula_sum 'C21 H24 N2 O2'
_chemical_formula_weight 336.42
_chemical_name_systematic
;
Ethyl 1-<i>sec</i>-butyl-2-<i>p</i>-tolyl-1<i>H</i>-benzimidazole-5-carboxylate
;
_space_group_IT_number 14
_symmetry_cell_setting monoclinic
_symmetry_space_group_name_Hall '-P 2ybc'
_symmetry_space_group_name_H-M 'P 1 21/c 1'
_atom_sites_solution_hydrogens geom
_atom_sites_solution_primary direct
_atom_sites_solution_secondary difmap
_audit_creation_method SHELXL-97
_cell_angle_alpha 90.00
_cell_angle_beta 96.412(2)
_cell_angle_gamma 90.00
_cell_formula_units_Z 4
_cell_length_a 10.6093(7)
_cell_length_b 12.5617(9)
_cell_length_c 13.6025(10)
_cell_measurement_reflns_used 9348
_cell_measurement_temperature 100.00(10)
_cell_measurement_theta_max 35.74
_cell_measurement_theta_min 2.52
_cell_volume 1801.5(2)
_computing_cell_refinement 'SAINT (Bruker, 2009)'
_computing_data_collection 'APEX2 (Bruker, 2009)'
_computing_data_reduction 'SAINT (Bruker, 2009)'
_computing_molecular_graphics 'SHELXTL (Sheldrick, 2008)'
_computing_publication_material
;
SHELXTL (Sheldrick, 2008) and PLATON (Spek, 2009)
;
_computing_structure_refinement 'SHELXTL (Sheldrick, 2008)'
_computing_structure_solution 'SHELXTL (Sheldrick, 2008)'
_diffrn_ambient_temperature 100
_diffrn_measured_fraction_theta_full 0.992
_diffrn_measured_fraction_theta_max 0.992
_diffrn_measurement_device_type 'Bruker APEX DUO CCD area-detector'
_diffrn_measurement_method '\f and \w scans'
_diffrn_radiation_monochromator graphite
_diffrn_radiation_source 'fine-focus sealed tube'
_diffrn_radiation_type MoK\a
_diffrn_radiation_wavelength 0.71073
_diffrn_reflns_av_R_equivalents 0.0502
_diffrn_reflns_av_sigmaI/netI 0.0534
_diffrn_reflns_limit_h_max 17
_diffrn_reflns_limit_h_min -17
_diffrn_reflns_limit_k_max 18
_diffrn_reflns_limit_k_min -20
_diffrn_reflns_limit_l_max 22
_diffrn_reflns_limit_l_min -22
_diffrn_reflns_number 31247
_diffrn_reflns_theta_full 35.92
_diffrn_reflns_theta_max 35.92
_diffrn_reflns_theta_min 1.93
_diffrn_standards_number 0
_exptl_absorpt_coefficient_mu 0.080
_exptl_absorpt_correction_T_max 0.9807
_exptl_absorpt_correction_T_min 0.9641
_exptl_absorpt_correction_type multi-scan
_exptl_absorpt_process_details '(<i>SADABS</i>; Bruker, 2009)'
_exptl_crystal_colour colourless
_exptl_crystal_density_diffrn 1.240
_exptl_crystal_density_method 'not measured'
_exptl_crystal_description block
_exptl_crystal_F_000 720
_exptl_crystal_size_max 0.46
_exptl_crystal_size_mid 0.29
_exptl_crystal_size_min 0.24
_refine_diff_density_max 0.581
_refine_diff_density_min -0.349
_refine_ls_extinction_method none
_refine_ls_goodness_of_fit_ref 1.078
_refine_ls_hydrogen_treatment constr
_refine_ls_matrix_type full
_refine_ls_number_parameters 249
_refine_ls_number_reflns 8425
_refine_ls_number_restraints 0
_refine_ls_restrained_S_all 1.078
_refine_ls_R_factor_all 0.0672
_refine_ls_R_factor_gt 0.0513
_refine_ls_shift/su_max 0.001
_refine_ls_shift/su_mean 0.000
_refine_ls_structure_factor_coef Fsqd
_refine_ls_weighting_details 'calc w=1/[\s^2^(Fo^2^)+(0.0965P)^2^+0.2974P] where P=(Fo^2^+2Fc^2^)/3'
_refine_ls_weighting_scheme calc
_refine_ls_wR_factor_gt 0.1561
_refine_ls_wR_factor_ref 0.1765
_reflns_number_gt 6598
_reflns_number_total 8425
_reflns_threshold_expression I>2\s(I)
_cod_data_source_file lh5024.cif
_cod_data_source_block I
_cod_depositor_comments
;
The following automatic conversions were performed:
'_symmetry_cell_setting' value 'Monoclinic' changed to 'monoclinic'
according to '/home/saulius/struct/CIF-dictionaries/cif_core.dic'
dictionary named 'cif_core.dic' version 2.4.1 from 2010-06-29.

Automatic conversion script
Id: cif_fix_enum 1527 2010-12-29 10:47:43Z saulius 
;
_cod_original_sg_symbol_H-M 'P 21/c'
_cod_database_code 2225920
_cod_database_fobs_code 2225920

loop_
_symmetry_equiv_pos_as_xyz
'x, y, z'
'-x, y+1/2, -z+1/2'
'-x, -y, -z'
'x, -y-1/2, z-1/2'

loop_
_atom_site_type_symbol
_atom_site_label
_atom_site_fract_x
_atom_site_fract_y
_atom_site_fract_z
_atom_site_U_iso_or_equiv
_atom_site_adp_type
_atom_site_calc_flag
_atom_site_refinement_flags
_atom_site_occupancy
_atom_site_disorder_assembly
_atom_site_disorder_group
O O1 0.49342(7) 0.02746(7) 0.17217(6) 0.02380(16) Uani d . 1 . .
O O2 0.65726(7) -0.02944(6) 0.09409(6) 0.02268(16) Uani d . 1 . .
N N1 0.97240(7) 0.27803(6) 0.12066(6) 0.01543(14) Uani d . 1 A .
N N2 0.88175(7) 0.41780(6) 0.19145(6) 0.01655(14) Uani d . 1 . .
C C1 1.08554(9) 0.54848(8) 0.10257(7) 0.01777(16) Uani d . 1 A .
H H1A 1.0063 0.5810 0.0955 0.021 Uiso calc R 1 . .
C C2 1.19164(9) 0.60526(8) 0.08166(7) 0.01913(17) Uani d . 1 . .
H H2A 1.1826 0.6757 0.0611 0.023 Uiso calc R 1 . .
C C3 1.31155(9) 0.55829(8) 0.09096(7) 0.01821(16) Uani d . 1 . .
C C4 1.32288(9) 0.45317(8) 0.12279(8) 0.02007(17) Uani d . 1 . .
H H4A 1.4023 0.4209 0.1299 0.024 Uiso calc R 1 . .
C C5 1.21734(8) 0.39545(8) 0.14411(7) 0.01823(16) Uani d . 1 A .
H H5A 1.2267 0.3251 0.1651 0.022 Uiso calc R 1 . .
C C6 1.09738(8) 0.44266(7) 0.13421(7) 0.01533(15) Uani d . 1 . .
C C7 0.98590(8) 0.37775(7) 0.15004(7) 0.01501(15) Uani d . 1 A .
C C8 0.85266(8) 0.24973(7) 0.14314(6) 0.01444(14) Uani d . 1 . .
C C9 0.78890(8) 0.15330(7) 0.12648(7) 0.01558(15) Uani d . 1 A .
H H9A 0.8262 0.0964 0.0969 0.019 Uiso calc R 1 . .
C C10 0.66749(8) 0.14490(7) 0.15547(7) 0.01544(15) Uani d . 1 . .
C C11 0.61067(8) 0.23144(8) 0.19943(7) 0.01795(16) Uani d . 1 A .
H H11A 0.5293 0.2235 0.2176 0.022 Uiso calc R 1 . .
C C12 0.67222(9) 0.32803(8) 0.21644(7) 0.01830(16) Uani d . 1 . .
H H12A 0.6344 0.3848 0.2457 0.022 Uiso calc R 1 A .
C C13 0.79460(8) 0.33574(7) 0.18720(7) 0.01546(15) Uani d . 1 A .
C C14 0.59579(9) 0.04345(8) 0.14279(7) 0.01746(16) Uani d . 1 A .
C C15 0.59689(11) -0.13214(8) 0.07980(9) 0.0248(2) Uani d . 1 . .
H H15A 0.5092 -0.1239 0.0519 0.030 Uiso calc R 1 . .
H H15B 0.5987 -0.1694 0.1424 0.030 Uiso calc R 1 . .
C C16 0.67033(12) -0.19304(10) 0.00983(10) 0.0309(2) Uani d . 1 . .
H H16A 0.6344 -0.2628 -0.0007 0.046 Uiso calc R 1 . .
H H16B 0.7572 -0.1992 0.0377 0.046 Uiso calc R 1 . .
H H16C 0.6662 -0.1560 -0.0522 0.046 Uiso calc R 1 . .
C C17 0.88130(11) 0.51250(9) 0.25531(10) 0.0177(2) Uani d P 0.883(3) A 1
H H17A 0.9632 0.5481 0.2535 0.021 Uiso calc PR 0.883(3) A 1
C C18 0.77857(12) 0.59232(10) 0.21723(12) 0.0295(3) Uani d P 0.883(3) A 1
H H18A 0.7830 0.6054 0.1482 0.044 Uiso calc PR 0.883(3) A 1
H H18B 0.7915 0.6578 0.2533 0.044 Uiso calc PR 0.883(3) A 1
H H18C 0.6967 0.5639 0.2263 0.044 Uiso calc PR 0.883(3) A 1
C C19 0.87392(12) 0.47809(11) 0.36205(9) 0.0252(3) Uani d P 0.883(3) A 1
H H19A 0.8852 0.5399 0.4048 0.030 Uiso calc PR 0.883(3) A 1
H H19B 0.7904 0.4489 0.3678 0.030 Uiso calc PR 0.883(3) A 1
C C20 0.97390(13) 0.39537(13) 0.39635(9) 0.0283(3) Uani d P 0.883(3) A 1
H H20A 0.9696 0.3794 0.4649 0.042 Uiso calc PR 0.883(3) A 1
H H20B 1.0565 0.4228 0.3880 0.042 Uiso calc PR 0.883(3) A 1
H H20C 0.9588 0.3317 0.3578 0.042 Uiso calc PR 0.883(3) A 1
C C17B 0.9123(10) 0.4910(8) 0.2883(8) 0.0205(17) Uiso d P 0.117(3) A 2
H H17B 0.9914 0.5291 0.2810 0.025 Uiso calc PR 0.117(3) A 2
C C18B 0.9279(12) 0.4407(10) 0.3838(8) 0.028(2) Uiso d P 0.117(3) A 2
H H18D 0.9359 0.4942 0.4345 0.042 Uiso calc PR 0.117(3) A 2
H H18E 1.0028 0.3973 0.3895 0.042 Uiso calc PR 0.117(3) A 2
H H18F 0.8553 0.3970 0.3912 0.042 Uiso calc PR 0.117(3) A 2
C C19B 0.8068(10) 0.5725(9) 0.2776(8) 0.028(2) Uiso d P 0.117(3) A 2
H H19C 0.8237 0.6249 0.3298 0.034 Uiso calc PR 0.117(3) A 2
H H19D 0.7281 0.5370 0.2878 0.034 Uiso calc PR 0.117(3) A 2
C C20B 0.7858(14) 0.6360(12) 0.1703(11) 0.041(3) Uiso d P 0.117(3) A 2
H H20D 0.7288 0.6946 0.1751 0.061 Uiso calc PR 0.117(3) A 2
H H20E 0.7507 0.5879 0.1196 0.061 Uiso calc PR 0.117(3) A 2
H H20F 0.8659 0.6623 0.1541 0.061 Uiso calc PR 0.117(3) A 2
C C21 1.42509(11) 0.62003(10) 0.06554(8) 0.0258(2) Uani d . 1 . .
H H21A 1.5001 0.5936 0.1038 0.039 Uiso calc R 1 . .
H H21B 1.4142 0.6940 0.0802 0.039 Uiso calc R 1 . .
H H21C 1.4334 0.6119 -0.0036 0.039 Uiso calc R 1 . .

loop_
_atom_site_aniso_label
_atom_site_aniso_U_11
_atom_site_aniso_U_22
_atom_site_aniso_U_33
_atom_site_aniso_U_12
_atom_site_aniso_U_13
_atom_site_aniso_U_23
O1 0.0180(3) 0.0222(4) 0.0325(4) -0.0070(2) 0.0084(3) -0.0006(3)
O2 0.0226(3) 0.0155(3) 0.0316(4) -0.0089(2) 0.0100(3) -0.0062(3)
N1 0.0142(3) 0.0130(3) 0.0200(3) -0.0026(2) 0.0059(2) -0.0017(2)
N2 0.0157(3) 0.0132(3) 0.0217(3) -0.0031(2) 0.0066(3) -0.0045(2)
C1 0.0181(4) 0.0147(4) 0.0207(4) -0.0026(3) 0.0031(3) 0.0002(3)
C2 0.0231(4) 0.0151(4) 0.0195(4) -0.0057(3) 0.0035(3) 0.0004(3)
C3 0.0187(4) 0.0190(4) 0.0175(4) -0.0073(3) 0.0046(3) -0.0017(3)
C4 0.0163(4) 0.0195(4) 0.0252(4) -0.0035(3) 0.0057(3) 0.0000(3)
C5 0.0160(3) 0.0152(4) 0.0242(4) -0.0019(3) 0.0056(3) 0.0004(3)
C6 0.0153(3) 0.0138(4) 0.0174(3) -0.0034(3) 0.0044(3) -0.0016(3)
C7 0.0141(3) 0.0135(4) 0.0181(3) -0.0025(2) 0.0047(3) -0.0014(3)
C8 0.0139(3) 0.0123(3) 0.0178(3) -0.0025(2) 0.0045(3) -0.0015(3)
C9 0.0155(3) 0.0127(3) 0.0192(4) -0.0028(3) 0.0048(3) -0.0018(3)
C10 0.0153(3) 0.0139(4) 0.0175(3) -0.0037(3) 0.0037(3) -0.0001(3)
C11 0.0145(3) 0.0184(4) 0.0217(4) -0.0024(3) 0.0056(3) -0.0012(3)
C12 0.0153(3) 0.0168(4) 0.0238(4) -0.0016(3) 0.0068(3) -0.0038(3)
C13 0.0142(3) 0.0135(4) 0.0193(4) -0.0026(3) 0.0047(3) -0.0028(3)
C14 0.0166(3) 0.0162(4) 0.0197(4) -0.0044(3) 0.0027(3) 0.0008(3)
C15 0.0265(5) 0.0175(4) 0.0314(5) -0.0108(3) 0.0076(4) -0.0043(4)
C16 0.0303(5) 0.0212(5) 0.0426(6) -0.0081(4) 0.0110(5) -0.0081(4)
C17 0.0177(4) 0.0137(4) 0.0224(5) -0.0019(3) 0.0046(4) -0.0060(4)
C18 0.0230(5) 0.0171(5) 0.0492(9) 0.0041(4) 0.0076(5) -0.0052(5)
C19 0.0232(5) 0.0321(7) 0.0213(5) -0.0070(5) 0.0070(4) -0.0101(4)
C20 0.0289(6) 0.0361(7) 0.0195(5) -0.0105(5) 0.0007(4) 0.0019(4)
C21 0.0246(4) 0.0261(5) 0.0280(5) -0.0124(4) 0.0090(4) -0.0016(4)

loop_
_atom_type_symbol
_atom_type_description
_atom_type_scat_dispersion_real
_atom_type_scat_dispersion_imag
_atom_type_scat_source
C C 0.0033 0.0016 'International Tables Vol C Tables 4.2.6.8 and 6.1.1.4'
H H 0.0000 0.0000 'International Tables Vol C Tables 4.2.6.8 and 6.1.1.4'
N N 0.0061 0.0033 'International Tables Vol C Tables 4.2.6.8 and 6.1.1.4'
O O 0.0106 0.0060 'International Tables Vol C Tables 4.2.6.8 and 6.1.1.4'

loop_
_geom_angle_atom_site_label_1
_geom_angle_atom_site_label_2
_geom_angle_atom_site_label_3
_geom_angle_site_symmetry_1
_geom_angle_site_symmetry_3
_geom_angle
_geom_angle_publ_flag
C14 O2 C15 . . 116.33(8) ?
C7 N1 C8 . . 104.38(7) ?
C13 N2 C7 . . 105.76(7) ?
C13 N2 C17 . . 125.52(8) ?
C7 N2 C17 . . 125.91(8) ?
C13 N2 C17B . . 122.2(4) ?
C7 N2 C17B . . 116.2(4) ?
C2 C1 C6 . . 120.28(9) ?
C2 C1 H1A . . 119.9 ?
C6 C1 H1A . . 119.9 ?
C1 C2 C3 . . 121.07(9) ?
C1 C2 H2A . . 119.5 ?
C3 C2 H2A . . 119.5 ?
C4 C3 C2 . . 118.42(8) ?
C4 C3 C21 . . 121.15(9) ?
C2 C3 C21 . . 120.42(10) ?
C3 C4 C5 . . 121.07(9) ?
C3 C4 H4A . . 119.5 ?
C5 C4 H4A . . 119.5 ?
C4 C5 C6 . . 120.29(9) ?
C4 C5 H5A . . 119.9 ?
C6 C5 H5A . . 119.9 ?
C5 C6 C1 . . 118.86(8) ?
C5 C6 C7 . . 119.27(8) ?
C1 C6 C7 . . 121.71(8) ?
N1 C7 N2 . . 113.75(7) ?
N1 C7 C6 . . 122.96(8) ?
N2 C7 C6 . . 123.17(8) ?
N1 C8 C9 . . 128.86(8) ?
N1 C8 C13 . . 110.60(7) ?
C9 C8 C13 . . 120.53(8) ?
C10 C9 C8 . . 117.86(8) ?
C10 C9 H9A . . 121.1 ?
C8 C9 H9A . . 121.1 ?
C9 C10 C11 . . 121.00(8) ?
C9 C10 C14 . . 120.69(8) ?
C11 C10 C14 . . 118.29(8) ?
C12 C11 C10 . . 122.07(8) ?
C12 C11 H11A . . 119.0 ?
C10 C11 H11A . . 119.0 ?
C11 C12 C13 . . 116.55(8) ?
C11 C12 H12A . . 121.7 ?
C13 C12 H12A . . 121.7 ?
N2 C13 C12 . . 132.51(8) ?
N2 C13 C8 . . 105.51(7) ?
C12 C13 C8 . . 121.98(8) ?
O1 C14 O2 . . 123.46(9) ?
O1 C14 C10 . . 124.68(9) ?
O2 C14 C10 . . 111.86(8) ?
O2 C15 C16 . . 106.63(8) ?
O2 C15 H15A . . 110.4 ?
C16 C15 H15A . . 110.4 ?
O2 C15 H15B . . 110.4 ?
C16 C15 H15B . . 110.4 ?
H15A C15 H15B . . 108.6 ?
C15 C16 H16A . . 109.5 ?
C15 C16 H16B . . 109.5 ?
H16A C16 H16B . . 109.5 ?
C15 C16 H16C . . 109.5 ?
H16A C16 H16C . . 109.5 ?
H16B C16 H16C . . 109.5 ?
N2 C17 C19 . . 109.65(10) ?
N2 C17 C18 . . 112.27(11) ?
C19 C17 C18 . . 113.46(10) ?
N2 C17 H17A . . 107.0 ?
C19 C17 H17A . . 107.0 ?
C18 C17 H17A . . 107.0 ?
C20 C19 C17 . . 112.18(10) ?
C20 C19 H19A . . 109.2 ?
C17 C19 H19A . . 109.2 ?
C20 C19 H19B . . 109.2 ?
C17 C19 H19B . . 109.2 ?
H19A C19 H19B . . 107.9 ?
C18B C17B C19B . . 113.2(9) ?
C18B C17B N2 . . 118.7(8) ?
C19B C17B N2 . . 103.2(8) ?
C18B C17B H17B . . 107.0 ?
C19B C17B H17B . . 107.0 ?
N2 C17B H17B . . 107.0 ?
C17B C18B H18D . . 109.5 ?
C17B C18B H18E . . 109.5 ?
H18D C18B H18E . . 109.5 ?
C17B C18B H18F . . 109.5 ?
H18D C18B H18F . . 109.5 ?
H18E C18B H18F . . 109.5 ?
C17B C19B C20B . . 115.8(9) ?
C17B C19B H19C . . 108.3 ?
C20B C19B H19C . . 108.3 ?
C17B C19B H19D . . 108.3 ?
C20B C19B H19D . . 108.3 ?
H19C C19B H19D . . 107.4 ?
C19B C20B H20D . . 109.5 ?
C19B C20B H20E . . 109.5 ?
H20D C20B H20E . . 109.5 ?
C19B C20B H20F . . 109.5 ?
H20D C20B H20F . . 109.5 ?
H20E C20B H20F . . 109.5 ?
C3 C21 H21A . . 109.5 ?
C3 C21 H21B . . 109.5 ?
H21A C21 H21B . . 109.5 ?
C3 C21 H21C . . 109.5 ?
H21A C21 H21C . . 109.5 ?
H21B C21 H21C . . 109.5 ?

loop_
_geom_bond_atom_site_label_1
_geom_bond_atom_site_label_2
_geom_bond_site_symmetry_2
_geom_bond_distance
_geom_bond_publ_flag
O1 C14 . 1.2151(11) ?
O2 C14 . 1.3412(12) ?
O2 C15 . 1.4438(12) ?
N1 C7 . 1.3178(12) ?
N1 C8 . 1.3858(11) ?
N2 C13 . 1.3817(11) ?
N2 C7 . 1.3895(11) ?
N2 C17 . 1.4733(13) ?
N2 C17B . 1.609(10) ?
C1 C2 . 1.3886(13) ?
C1 C6 . 1.3985(13) ?
C1 H1A . 0.9300 ?
C2 C3 . 1.3952(14) ?
C2 H2A . 0.9300 ?
C3 C4 . 1.3907(14) ?
C3 C21 . 1.5051(13) ?
C4 C5 . 1.3914(13) ?
C4 H4A . 0.9300 ?
C5 C6 . 1.3969(13) ?
C5 H5A . 0.9300 ?
C6 C7 . 1.4720(12) ?
C8 C9 . 1.3935(12) ?
C8 C13 . 1.4101(12) ?
C9 C10 . 1.3926(12) ?
C9 H9A . 0.9300 ?
C10 C11 . 1.4083(13) ?
C10 C14 . 1.4842(13) ?
C11 C12 . 1.3851(13) ?
C11 H11A . 0.9300 ?
C12 C13 . 1.4031(12) ?
C12 H12A . 0.9300 ?
C15 C16 . 1.5047(17) ?
C15 H15A . 0.9700 ?
C15 H15B . 0.9700 ?
C16 H16A . 0.9600 ?
C16 H16B . 0.9600 ?
C16 H16C . 0.9600 ?
C17 C19 . 1.5253(18) ?
C17 C18 . 1.5281(19) ?
C17 H17A . 0.9800 ?
C18 H18A . 0.9600 ?
C18 H18B . 0.9600 ?
C18 H18C . 0.9600 ?
C19 C20 . 1.521(2) ?
C19 H19A . 0.9700 ?
C19 H19B . 0.9700 ?
C20 H20A . 0.9600 ?
C20 H20B . 0.9600 ?
C20 H20C . 0.9600 ?
C17B C18B . 1.438(16) ?
C17B C19B . 1.512(15) ?
C17B H17B . 0.9800 ?
C18B H18D . 0.9600 ?
C18B H18E . 0.9600 ?
C18B H18F . 0.9600 ?
C19B C20B . 1.656(19) ?
C19B H19C . 0.9700 ?
C19B H19D . 0.9700 ?
C20B H20D . 0.9600 ?
C20B H20E . 0.9600 ?
C20B H20F . 0.9600 ?
C21 H21A . 0.9600 ?
C21 H21B . 0.9600 ?
C21 H21C . 0.9600 ?

loop_
_geom_hbond_atom_site_label_D
_geom_hbond_atom_site_label_H
_geom_hbond_atom_site_label_A
_geom_hbond_site_symmetry_A
_geom_hbond_distance_DH
_geom_hbond_distance_HA
_geom_hbond_distance_DA
_geom_hbond_angle_DHA
_geom_hbond_publ_flag
C12 H12A O1 2_655 0.93 2.58 3.5007(13) 173 yes
C20 H20C Cg1 1_555 0.96 2.72 3.3432(13) 123 yes

loop_
_geom_torsion_atom_site_label_1
_geom_torsion_atom_site_label_2
_geom_torsion_atom_site_label_3
_geom_torsion_atom_site_label_4
_geom_torsion_site_symmetry_1
_geom_torsion_site_symmetry_2
_geom_torsion_site_symmetry_3
_geom_torsion_site_symmetry_4
_geom_torsion
_geom_torsion_publ_flag
C6 C1 C2 C3 . . . . 0.45(15) ?
C1 C2 C3 C4 . . . . -0.67(14) ?
C1 C2 C3 C21 . . . . 178.44(9) ?
C2 C3 C4 C5 . . . . 0.58(15) ?
C21 C3 C4 C5 . . . . -178.53(9) ?
C3 C4 C5 C6 . . . . -0.26(15) ?
C4 C5 C6 C1 . . . . 0.02(14) ?
C4 C5 C6 C7 . . . . 175.50(9) ?
C2 C1 C6 C5 . . . . -0.12(14) ?
C2 C1 C6 C7 . . . . -175.48(9) ?
C8 N1 C7 N2 . . . . 0.25(10) ?
C8 N1 C7 C6 . . . . -175.82(8) ?
C13 N2 C7 N1 . . . . -0.31(11) ?
C17 N2 C7 N1 . . . . 161.42(10) ?
C17B N2 C7 N1 . . . . 138.9(4) ?
C13 N2 C7 C6 . . . . 175.74(9) ?
C17 N2 C7 C6 . . . . -22.52(15) ?
C17B N2 C7 C6 . . . . -45.1(5) ?
C5 C6 C7 N1 . . . . -38.44(13) ?
C1 C6 C7 N1 . . . . 136.90(10) ?
C5 C6 C7 N2 . . . . 145.86(9) ?
C1 C6 C7 N2 . . . . -38.79(13) ?
C7 N1 C8 C9 . . . . 178.93(9) ?
C7 N1 C8 C13 . . . . -0.10(10) ?
N1 C8 C9 C10 . . . . -179.49(9) ?
C13 C8 C9 C10 . . . . -0.55(13) ?
C8 C9 C10 C11 . . . . 0.54(14) ?
C8 C9 C10 C14 . . . . -178.09(8) ?
C9 C10 C11 C12 . . . . -0.41(15) ?
C14 C10 C11 C12 . . . . 178.26(9) ?
C10 C11 C12 C13 . . . . 0.26(14) ?
C7 N2 C13 C12 . . . . -179.36(10) ?
C17 N2 C13 C12 . . . . 18.81(17) ?
C17B N2 C13 C12 . . . . 44.5(5) ?
C7 N2 C13 C8 . . . . 0.23(10) ?
C17 N2 C13 C8 . . . . -161.60(10) ?
C17B N2 C13 C8 . . . . -135.9(5) ?
C11 C12 C13 N2 . . . . 179.26(10) ?
C11 C12 C13 C8 . . . . -0.27(14) ?
N1 C8 C13 N2 . . . . -0.09(10) ?
C9 C8 C13 N2 . . . . -179.20(8) ?
N1 C8 C13 C12 . . . . 179.55(9) ?
C9 C8 C13 C12 . . . . 0.43(14) ?
C15 O2 C14 O1 . . . . -1.73(15) ?
C15 O2 C14 C10 . . . . 178.60(8) ?
C9 C10 C14 O1 . . . . 174.76(10) ?
C11 C10 C14 O1 . . . . -3.91(15) ?
C9 C10 C14 O2 . . . . -5.57(13) ?
C11 C10 C14 O2 . . . . 175.76(8) ?
C14 O2 C15 C16 . . . . 170.62(10) ?
C13 N2 C17 C19 . . . . 51.97(14) ?
C7 N2 C17 C19 . . . . -106.28(11) ?
C17B N2 C17 C19 . . . . -36.7(9) ?
C13 N2 C17 C18 . . . . -75.12(14) ?
C7 N2 C17 C18 . . . . 126.63(11) ?
C17B N2 C17 C18 . . . . -163.7(10) ?
N2 C17 C19 C20 . . . . 51.24(13) ?
C18 C17 C19 C20 . . . . 177.66(10) ?
C13 N2 C17B C18B . . . . 43.5(10) ?
C7 N2 C17B C18B . . . . -88.4(9) ?
C17 N2 C17B C18B . . . . 149.4(15) ?
C13 N2 C17B C19B . . . . -82.6(7) ?
C7 N2 C17B C19B . . . . 145.4(5) ?
C17 N2 C17B C19B . . . . 23.2(7) ?
C18B C17B C19B C20B . . . . 178.5(9) ?
N2 C17B C19B C20B . . . . -51.9(10) ?
